data_2213572
loop_
_publ_author_name
'Shea-Lin Ng'
'P. S. Patil'
'Ibrahim Abdul Razak'
'Hoong-Kun Fun'
'S. M. Dharmaprakash'

_publ_section_title
;
 1-(3,4-Dimethoxyphenyl)-3-(4-methoxyphenyl)prop-2-en-1-one
;
_journal_coeditor_code SJ2294
_journal_issue 5
_journal_name_full 'Acta Crystallographica Section E'
_journal_page_first o2503
_journal_page_last o2503
_journal_paper_doi 10.1107/S1600536807018697
_journal_volume 63
_journal_year 2007
_chemical_formula_iupac 'C18 H18 O4'
_chemical_formula_moiety 'C18 H18 O4'
_chemical_formula_sum 'C18 H18 O4'
_chemical_formula_weight 298.32
_chemical_name_systematic
;
1-(3,4-Dimethoxyphenyl)-3-(4-methoxyphenyl)prop-2-en-1-one
;
_space_group_IT_number 2
_symmetry_cell_setting triclinic
_symmetry_space_group_name_Hall '-P 1'
_symmetry_space_group_name_H-M 'P -1'
_atom_sites_solution_hydrogens geom
_atom_sites_solution_primary direct
_atom_sites_solution_secondary difmap
_audit_creation_method SHELXL-97
_cell_angle_alpha 108.3140(10)
_cell_angle_beta 102.3910(10)
_cell_angle_gamma 107.2370(10)
_cell_formula_units_Z 2
_cell_length_a 8.6745(2)
_cell_length_b 8.8452(2)
_cell_length_c 11.3132(2)
_cell_measurement_reflns_used 4878
_cell_measurement_temperature 100.00(10)
_cell_measurement_theta_max 35.00
_cell_measurement_theta_min 2.02
_cell_volume 740.35(3)
_computing_cell_refinement APEX2
_computing_data_collection 'APEX2 (Bruker, 2005)'
_computing_data_reduction 'SAINT (Bruker, 2005)'
_computing_molecular_graphics SHELXTL
_computing_publication_material
;
SHELXTL and PLATON (Spek, 2003)
;
_computing_structure_refinement SHELXTL
_computing_structure_solution 'SHELXTL (Sheldrick, 1998)'
_diffrn_ambient_temperature 297(2)
_diffrn_detector_area_resol_mean 8.33
_diffrn_measured_fraction_theta_full 0.982
_diffrn_measured_fraction_theta_max 0.982
_diffrn_measurement_device_type
;
Bruker SMART APEX2 CCD area-detector
;
_diffrn_measurement_method \w
_diffrn_radiation_monochromator graphite
_diffrn_radiation_source 'fine-focus sealed tube'
_diffrn_radiation_type MoK\a
_diffrn_radiation_wavelength 0.71073
_diffrn_reflns_av_R_equivalents 0.0347
_diffrn_reflns_av_sigmaI/netI 0.0351
_diffrn_reflns_limit_h_max 13
_diffrn_reflns_limit_h_min -13
_diffrn_reflns_limit_k_max 14
_diffrn_reflns_limit_k_min -14
_diffrn_reflns_limit_l_max 18
_diffrn_reflns_limit_l_min -18
_diffrn_reflns_number 19236
_diffrn_reflns_theta_full 35.00
_diffrn_reflns_theta_max 35.00
_diffrn_reflns_theta_min 2.02
_diffrn_standards_number 0
_exptl_absorpt_coefficient_mu 0.094
_exptl_absorpt_correction_T_max 0.9766
_exptl_absorpt_correction_T_min 0.8829
_exptl_absorpt_correction_type multi-scan
_exptl_absorpt_process_details '(SADABS; Bruker, 2005)'
_exptl_crystal_colour Yellow
_exptl_crystal_density_diffrn 1.338
_exptl_crystal_density_method 'not measured'
_exptl_crystal_description Block
_exptl_crystal_F_000 316
_exptl_crystal_size_max 0.59
_exptl_crystal_size_mid 0.51
_exptl_crystal_size_min 0.25
_refine_diff_density_max 0.339
_refine_diff_density_min -0.395
_refine_ls_extinction_method none
_refine_ls_goodness_of_fit_ref 1.073
_refine_ls_hydrogen_treatment constr
_refine_ls_matrix_type full
_refine_ls_number_parameters 202
_refine_ls_number_reflns 6413
_refine_ls_number_restraints 0
_refine_ls_restrained_S_all 1.073
_refine_ls_R_factor_all 0.0629
_refine_ls_R_factor_gt 0.0495
_refine_ls_shift/su_max 0.000
_refine_ls_shift/su_mean 0.000
_refine_ls_structure_factor_coef Fsqd
_refine_ls_weighting_details 'calc w=1/[\s^2^(Fo^2^)+(0.0906P)^2^+0.0805P] where P=(Fo^2^+2Fc^2^)/3'
_refine_ls_weighting_scheme calc
_refine_ls_wR_factor_gt 0.1372
_refine_ls_wR_factor_ref 0.1571
_reflns_number_gt 5074
_reflns_number_total 6413
_reflns_threshold_expression I>2\s(I)
_cod_data_source_file sj2294.cif
_cod_data_source_block I
_cod_depositor_comments
;
The following automatic conversions were performed:
'_symmetry_cell_setting' value 'Triclinic' changed to 'triclinic'
according to '/home/saulius/struct/CIF-dictionaries/cif_core.dic'
dictionary named 'cif_core.dic' version 2.4.1 from 2010-06-29.

Automatic conversion script
Id: cif_fix_enum 1527 2010-12-29 10:47:43Z saulius 

The following automatic conversions were performed:

'_symmetry_cell_setting' value 'Triclinic' changed to 'triclinic'
according to /home/saulius/struct/CIF-dictionaries/cif_core.dic
dictionary named 'cif_core.dic' version 2.4.1 from 2010-06-29.

Automatic conversion script
Id: cif_fix_values 1715 2011-07-08 13:25:40Z adriana 
;
_cod_database_code 2213572
_cod_database_fobs_code 2213572

loop_
_symmetry_equiv_pos_as_xyz
'x, y, z'
'-x, -y, -z'

loop_
_atom_site_type_symbol
_atom_site_label
_atom_site_fract_x
_atom_site_fract_y
_atom_site_fract_z
_atom_site_U_iso_or_equiv
_atom_site_adp_type
_atom_site_calc_flag
_atom_site_refinement_flags
_atom_site_occupancy
O O1 0.60249(9) 0.91155(10) 0.34039(7) 0.02048(14) Uani d . 1
O O2 0.68372(9) 0.50985(10) -0.19431(7) 0.02111(14) Uani d . 1
O O3 0.86081(9) 0.58127(10) 0.04335(7) 0.02213(15) Uani d . 1
O O4 -0.18166(9) 1.28476(10) 0.31923(7) 0.02137(15) Uani d . 1
C C1 0.47983(11) 0.77178(12) -0.01605(9) 0.01705(16) Uani d . 1
H H1A 0.3956 0.8150 -0.0322 0.020 Uiso calc R 1
C C2 0.51867(11) 0.67691(12) -0.12132(9) 0.01841(16) Uani d . 1
H H2A 0.4607 0.6580 -0.2073 0.022 Uiso calc R 1
C C3 0.64301(11) 0.61069(11) -0.09870(9) 0.01643(15) Uani d . 1
C C4 0.73710(11) 0.64655(12) 0.03273(9) 0.01661(15) Uani d . 1
C C5 0.69780(11) 0.74036(12) 0.13624(9) 0.01642(15) Uani d . 1
H H5A 0.7587 0.7633 0.2226 0.020 Uiso calc R 1
C C6 0.56670(10) 0.80193(11) 0.11301(8) 0.01507(15) Uani d . 1
C C7 0.52360(11) 0.89143(11) 0.22823(8) 0.01578(15) Uani d . 1
C C8 0.38377(11) 0.95373(12) 0.20778(9) 0.01766(16) Uani d . 1
H H8A 0.3353 0.9534 0.1259 0.021 Uiso calc R 1
C C9 0.32676(11) 1.01090(12) 0.30768(9) 0.01699(15) Uani d . 1
H H9A 0.3795 1.0073 0.3869 0.020 Uiso calc R 1
C C10 0.19162(10) 1.07816(11) 0.30654(8) 0.01582(15) Uani d . 1
C C11 0.14495(11) 1.12011(12) 0.41977(9) 0.01748(16) Uani d . 1
H H11A 0.1991 1.1027 0.4917 0.021 Uiso calc R 1
C C12 0.01963(11) 1.18722(12) 0.42755(9) 0.01821(16) Uani d . 1
H H12A -0.0104 1.2132 0.5034 0.022 Uiso calc R 1
C C13 -0.06058(11) 1.21513(12) 0.32035(8) 0.01630(15) Uani d . 1
C C14 -0.01674(11) 1.17283(12) 0.20553(9) 0.01796(16) Uani d . 1
H H14A -0.0707 1.1910 0.1339 0.022 Uiso calc R 1
C C15 0.10662(11) 1.10416(12) 0.19840(9) 0.01709(15) Uani d . 1
H H15A 0.1338 1.0748 0.1213 0.021 Uiso calc R 1
C C16 0.58389(14) 0.46028(14) -0.32809(9) 0.02451(19) Uani d . 1
H H16A 0.6087 0.3718 -0.3856 0.037 Uiso calc R 1
H H16B 0.6115 0.5590 -0.3502 0.037 Uiso calc R 1
H H16D 0.4642 0.4166 -0.3386 0.037 Uiso calc R 1
C C17 0.94934(12) 0.59903(13) 0.17186(10) 0.02154(18) Uani d . 1
H H17A 1.0356 0.5522 0.1670 0.032 Uiso calc R 1
H H17D 0.8694 0.5375 0.2042 0.032 Uiso calc R 1
H H17B 1.0027 0.7193 0.2309 0.032 Uiso calc R 1
C C18 -0.22757(12) 1.32908(13) 0.43559(9) 0.02108(17) Uani d . 1
H H18D -0.3110 1.3791 0.4243 0.032 Uiso calc R 1
H H18A -0.1274 1.4112 0.5102 0.032 Uiso calc R 1
H H18B -0.2752 1.2268 0.4504 0.032 Uiso calc R 1

loop_
_atom_site_aniso_label
_atom_site_aniso_U_11
_atom_site_aniso_U_22
_atom_site_aniso_U_33
_atom_site_aniso_U_12
_atom_site_aniso_U_13
_atom_site_aniso_U_23
O1 0.0224(3) 0.0271(3) 0.0163(3) 0.0155(3) 0.0059(2) 0.0091(3)
O2 0.0253(3) 0.0256(3) 0.0189(3) 0.0158(3) 0.0120(2) 0.0086(3)
O3 0.0213(3) 0.0314(4) 0.0223(3) 0.0196(3) 0.0094(2) 0.0117(3)
O4 0.0239(3) 0.0321(4) 0.0195(3) 0.0212(3) 0.0110(2) 0.0124(3)
C1 0.0180(3) 0.0192(4) 0.0180(3) 0.0113(3) 0.0065(3) 0.0087(3)
C2 0.0213(4) 0.0216(4) 0.0168(3) 0.0127(3) 0.0071(3) 0.0089(3)
C3 0.0186(3) 0.0181(4) 0.0174(3) 0.0100(3) 0.0093(3) 0.0083(3)
C4 0.0155(3) 0.0191(4) 0.0201(4) 0.0102(3) 0.0079(3) 0.0095(3)
C5 0.0156(3) 0.0193(4) 0.0177(3) 0.0104(3) 0.0059(3) 0.0082(3)
C6 0.0156(3) 0.0163(3) 0.0164(3) 0.0088(3) 0.0065(3) 0.0073(3)
C7 0.0160(3) 0.0172(4) 0.0172(3) 0.0095(3) 0.0062(3) 0.0076(3)
C8 0.0174(3) 0.0213(4) 0.0177(3) 0.0116(3) 0.0061(3) 0.0083(3)
C9 0.0162(3) 0.0195(4) 0.0184(3) 0.0101(3) 0.0062(3) 0.0084(3)
C10 0.0149(3) 0.0181(4) 0.0166(3) 0.0090(3) 0.0058(3) 0.0071(3)
C11 0.0188(3) 0.0216(4) 0.0159(3) 0.0119(3) 0.0064(3) 0.0084(3)
C12 0.0198(3) 0.0239(4) 0.0160(3) 0.0136(3) 0.0080(3) 0.0085(3)
C13 0.0163(3) 0.0192(4) 0.0171(3) 0.0110(3) 0.0070(3) 0.0073(3)
C14 0.0187(3) 0.0237(4) 0.0165(3) 0.0128(3) 0.0073(3) 0.0093(3)
C15 0.0177(3) 0.0215(4) 0.0164(3) 0.0115(3) 0.0079(3) 0.0081(3)
C16 0.0313(5) 0.0269(5) 0.0176(4) 0.0143(4) 0.0105(3) 0.0076(3)
C17 0.0193(4) 0.0255(4) 0.0237(4) 0.0140(3) 0.0064(3) 0.0104(4)
C18 0.0220(4) 0.0261(4) 0.0193(4) 0.0154(3) 0.0094(3) 0.0072(3)

loop_
_atom_type_symbol
_atom_type_description
_atom_type_scat_dispersion_real
_atom_type_scat_dispersion_imag
_atom_type_scat_source
C C 0.0033 0.0016 'International Tables Vol C Tables 4.2.6.8 and 6.1.1.4'
H H 0.0000 0.0000 'International Tables Vol C Tables 4.2.6.8 and 6.1.1.4'
O O 0.0106 0.0060 'International Tables Vol C Tables 4.2.6.8 and 6.1.1.4'

loop_
_geom_angle_atom_site_label_1
_geom_angle_atom_site_label_2
_geom_angle_atom_site_label_3
_geom_angle
C3 O2 C16 117.14(7)
C4 O3 C17 117.36(7)
C13 O4 C18 116.83(7)
C6 C1 C2 120.19(8)
C6 C1 H1A 119.9
C2 C1 H1A 119.9
C3 C2 C1 120.51(8)
C3 C2 H2A 119.7
C1 C2 H2A 119.7
O2 C3 C2 124.98(8)
O2 C3 C4 115.27(7)
C2 C3 C4 119.75(8)
O3 C4 C5 126.05(8)
O3 C4 C3 114.64(8)
C5 C4 C3 119.30(7)
C4 C5 C6 120.97(8)
C4 C5 H5A 119.5
C6 C5 H5A 119.5
C1 C6 C5 119.19(8)
C1 C6 C7 122.84(7)
C5 C6 C7 117.94(7)
O1 C7 C8 120.14(8)
O1 C7 C6 120.16(7)
C8 C7 C6 119.69(7)
C9 C8 C7 119.90(8)
C9 C8 H8A 120.1
C7 C8 H8A 120.1
C8 C9 C10 127.71(8)
C8 C9 H9A 116.1
C10 C9 H9A 116.1
C11 C10 C15 118.12(7)
C11 C10 C9 118.06(7)
C15 C10 C9 123.82(8)
C12 C11 C10 121.69(7)
C12 C11 H11A 119.2
C10 C11 H11A 119.2
C11 C12 C13 119.27(8)
C11 C12 H12A 120.4
C13 C12 H12A 120.4
O4 C13 C12 123.92(8)
O4 C13 C14 116.08(7)
C12 C13 C14 120.00(8)
C15 C14 C13 120.17(8)
C15 C14 H14A 119.9
C13 C14 H14A 119.9
C14 C15 C10 120.73(8)
C14 C15 H15A 119.6
C10 C15 H15A 119.6
O2 C16 H16A 109.5
O2 C16 H16B 109.5
H16A C16 H16B 109.5
O2 C16 H16D 109.5
H16A C16 H16D 109.5
H16B C16 H16D 109.5
O3 C17 H17A 109.5
O3 C17 H17D 109.5
H17A C17 H17D 109.5
O3 C17 H17B 109.5
H17A C17 H17B 109.5
H17D C17 H17B 109.5
O4 C18 H18D 109.5
O4 C18 H18A 109.5
H18D C18 H18A 109.5
O4 C18 H18B 109.5
H18D C18 H18B 109.5
H18A C18 H18B 109.5

loop_
_geom_bond_atom_site_label_1
_geom_bond_atom_site_label_2
_geom_bond_distance
O1 C7 1.2342(10)
O2 C3 1.3544(11)
O2 C16 1.4241(12)
O3 C4 1.3620(10)
O3 C17 1.4262(12)
O4 C13 1.3657(10)
O4 C18 1.4278(11)
C1 C6 1.3910(12)
C1 C2 1.3956(13)
C1 H1A 0.9300
C2 C3 1.3864(12)
C2 H2A 0.9300
C3 C4 1.4167(12)
C4 C5 1.3800(13)
C5 C6 1.4098(11)
C5 H5A 0.9300
C6 C7 1.4838(12)
C7 C8 1.4779(12)
C8 C9 1.3441(13)
C8 H8A 0.9300
C9 C10 1.4628(12)
C9 H9A 0.9300
C10 C11 1.3983(12)
C10 C15 1.4083(11)
C11 C12 1.3902(12)
C11 H11A 0.9300
C12 C13 1.3942(12)
C12 H12A 0.9300
C13 C14 1.4010(13)
C14 C15 1.3828(12)
C14 H14A 0.9300
C15 H15A 0.9300
C16 H16A 0.9600
C16 H16B 0.9600
C16 H16D 0.9600
C17 H17A 0.9600
C17 H17D 0.9600
C17 H17B 0.9600
C18 H18D 0.9600
C18 H18A 0.9600
C18 H18B 0.9600

loop_
_geom_hbond_atom_site_label_D
_geom_hbond_atom_site_label_H
_geom_hbond_atom_site_label_A
_geom_hbond_site_symmetry_A
_geom_hbond_distance_DH
_geom_hbond_distance_HA
_geom_hbond_distance_DA
_geom_hbond_angle_DHA
_geom_hbond_publ_flag
C9 H9A O1 1_555 0.93 2.42 2.7750(10) 102 y
C11 H11A O1 2_676 0.93 2.34 3.2450(10) 165 y
C18 H18B O1 1_455 0.96 2.44 3.250(2) 142 y
C5 H5A Cg2 1_655 0.93 3.30 3.6040(10) 102 y

loop_
_geom_torsion_atom_site_label_1
_geom_torsion_atom_site_label_2
_geom_torsion_atom_site_label_3
_geom_torsion_atom_site_label_4
_geom_torsion
C6 C1 C2 C3 0.48(14)
C16 O2 C3 C2 -3.87(13)
C16 O2 C3 C4 175.61(8)
C1 C2 C3 O2 176.43(8)
C1 C2 C3 C4 -3.03(13)
C17 O3 C4 C5 5.31(13)
C17 O3 C4 C3 -174.36(8)
O2 C3 C4 O3 3.21(11)
C2 C3 C4 O3 -177.28(8)
O2 C3 C4 C5 -176.47(8)
C2 C3 C4 C5 3.04(13)
O3 C4 C5 C6 179.83(8)
C3 C4 C5 C6 -0.53(13)
C2 C1 C6 C5 2.03(13)
C2 C1 C6 C7 -175.77(8)
C4 C5 C6 C1 -2.00(13)
C4 C5 C6 C7 175.91(8)
C1 C6 C7 O1 178.46(8)
C5 C6 C7 O1 0.63(13)
C1 C6 C7 C8 -0.50(13)
C5 C6 C7 C8 -178.33(8)
O1 C7 C8 C9 -9.03(14)
C6 C7 C8 C9 169.93(8)
C7 C8 C9 C10 179.49(8)
C8 C9 C10 C11 175.84(9)
C8 C9 C10 C15 -4.59(15)
C15 C10 C11 C12 -0.60(14)
C9 C10 C11 C12 179.00(8)
C10 C11 C12 C13 -0.64(14)
C18 O4 C13 C12 -0.56(13)
C18 O4 C13 C14 -179.84(8)
C11 C12 C13 O4 -178.15(8)
C11 C12 C13 C14 1.10(14)
O4 C13 C14 C15 178.99(8)
C12 C13 C14 C15 -0.31(14)
C13 C14 C15 C10 -0.96(14)
C11 C10 C15 C14 1.40(13)
C9 C10 C15 C14 -178.17(8)

loop_
_cod_related_entry_id
_cod_related_entry_database
_cod_related_entry_code
1 ChemSpider 30655233
